data_4100312
_journal_name_full 'Journal of the American Chemical Society'
_journal_year 2005
_chemical_formula_sum 'C98 H76 Co2 Ni4 O30'
_chemical_formula_weight 2086.29
_space_group_IT_number 14
_symmetry_cell_setting monoclinic
_symmetry_space_group_name_Hall '-P 2ybc'
_symmetry_space_group_name_H-M 'P 1 21/c 1'
_cell_angle_alpha 90.00
_cell_angle_beta 106.2290(10)
_cell_angle_gamma 90.00
_cell_formula_units_Z 4
_cell_length_a 18.7936(3)
_cell_length_b 20.8663(4)
_cell_length_c 25.3089(6)
_cell_measurement_temperature 293(2)
_cell_volume 9529.5(3)
_diffrn_ambient_temperature 293(2)
_exptl_crystal_density_diffrn 1.454
_cod_depositor_comments
;
The following automatic conversions were performed:
'_symmetry_cell_setting' value 'Monoclinic' changed to 'monoclinic'
according to '/home/saulius/struct/CIF-dictionaries/cif_core.dic'
dictionary named 'cif_core.dic' version 2.4.1 from 2010-06-29.

Automatic conversion script
Id: cif_fix_enum 1527 2010-12-29 10:47:43Z saulius 
;
_cod_original_sg_symbol_H-M 'P 21/c'
_cod_database_code 4100312

loop_
_symmetry_equiv_pos_as_xyz
'x, y, z'
'-x, y+1/2, -z+1/2'
'-x, -y, -z'
'x, -y-1/2, z-1/2'

loop_
_atom_site_label
_atom_site_type_symbol
_atom_site_fract_x
_atom_site_fract_y
_atom_site_fract_z
_atom_site_U_iso_or_equiv
_atom_site_adp_type
_atom_site_occupancy
_atom_site_symmetry_multiplicity
_atom_site_calc_flag
_atom_site_refinement_flags
_atom_site_disorder_assembly
_atom_site_disorder_group
C1A C 0.3242(3) 0.5874(3) 0.5576(3) 0.0716(16) Uani 1 1 d . . .
C1B C 0.1549(3) 1.0739(3) 0.4160(3) 0.0698(16) Uani 1 1 d . . .
C2A C 0.2789(4) 0.6473(3) 0.5534(3) 0.0858(19) Uani 1 1 d . . .
C2B C 0.1957(3) 1.1358(3) 0.4149(3) 0.0779(18) Uani 1 1 d . . .
C3A C 0.3040(5) 0.7040(4) 0.5395(4) 0.126(3) Uani 1 1 d . . .
H3A H 0.3482 0.7048 0.5297 0.151 Uiso 1 1 calc R . .
C3B C 0.1674(4) 1.1921(4) 0.4265(3) 0.099(2) Uani 1 1 d . . .
H3B H 0.1223 1.1917 0.4350 0.118 Uiso 1 1 calc R . .
C4A C 0.2659(8) 0.7605(5) 0.5397(6) 0.179(6) Uani 1 1 d . . .
H4A H 0.2877 0.7996 0.5358 0.215 Uiso 1 1 calc R . .
C4B C 0.2027(6) 1.2498(4) 0.4263(4) 0.133(4) Uani 1 1 d . . .
H4B H 0.1819 1.2875 0.4348 0.160 Uiso 1 1 calc R . .
C5A C 0.1982(11) 0.7585(8) 0.5454(6) 0.208(8) Uani 1 1 d . . .
H5A H 0.1684 0.7949 0.5393 0.249 Uiso 1 1 calc R . .
C5B C 0.2664(7) 1.2510(6) 0.4138(5) 0.156(5) Uani 1 1 d . . .
H5B H 0.2898 1.2901 0.4125 0.187 Uiso 1 1 calc R . .
C6A C 0.1746(9) 0.7058(7) 0.5593(8) 0.275(11) Uani 1 1 d . . .
H6A H 0.1292 0.7053 0.5673 0.331 Uiso 1 1 calc R . .
C6B C 0.2979(6) 1.1964(7) 0.4028(5) 0.166(5) Uani 1 1 d . . .
H6B H 0.3434 1.1979 0.3951 0.199 Uiso 1 1 calc R . .
C7A C 0.2145(7) 0.6486(5) 0.5630(7) 0.229(8) Uani 1 1 d . . .
H7A H 0.1946 0.6110 0.5726 0.275 Uiso 1 1 calc R . .
C7B C 0.2622(4) 1.1375(4) 0.4030(4) 0.120(3) Uani 1 1 d . . .
H7B H 0.2836 1.0998 0.3951 0.143 Uiso 1 1 calc R . .
C8A C 0.1991(3) 0.4330(3) 0.4819(4) 0.082(2) Uani 1 1 d . . .
C8B C 0.2968(3) 0.9295(3) 0.4947(3) 0.0680(16) Uani 1 1 d . . .
C9A C 0.1172(4) 0.4244(4) 0.4637(4) 0.107(3) Uani 1 1 d . . .
C9B C 0.3783(3) 0.9228(3) 0.5023(3) 0.0757(18) Uani 1 1 d . . .
C10A C 0.0830(5) 0.4165(5) 0.4060(5) 0.155(4) Uani 1 1 d . . .
H10A H 0.1116 0.4184 0.3814 0.187 Uiso 1 1 calc R . .
C10B C 0.4270(4) 0.9383(4) 0.5507(3) 0.108(3) Uani 1 1 d . . .
H10B H 0.4102 0.9536 0.5796 0.130 Uiso 1 1 calc R . .
C11A C 0.0074(6) 0.4060(7) 0.3867(6) 0.206(6) Uani 1 1 d . . .
H11A H -0.0149 0.3972 0.3497 0.248 Uiso 1 1 calc R . .
C11B C 0.5046(4) 0.9312(5) 0.5574(4) 0.139(4) Uani 1 1 d . . .
H11B H 0.5387 0.9401 0.5911 0.167 Uiso 1 1 calc R . .
C12A C -0.0341(7) 0.4091(8) 0.4240(8) 0.206(8) Uani 1 1 d . . .
H12A H -0.0853 0.4052 0.4108 0.247 Uiso 1 1 calc R . .
C12B C 0.5278(5) 0.9111(5) 0.5137(5) 0.141(4) Uani 1 1 d . . .
H12B H 0.5783 0.9066 0.5177 0.169 Uiso 1 1 calc R . .
C13A C -0.0033(6) 0.4177(7) 0.4798(8) 0.201(7) Uani 1 1 d . . .
H13A H -0.0328 0.4195 0.5037 0.241 Uiso 1 1 calc R . .
C13B C 0.4796(4) 0.8977(5) 0.4655(4) 0.127(3) Uani 1 1 d . . .
H13B H 0.4964 0.8851 0.4358 0.152 Uiso 1 1 calc R . .
C14A C 0.0767(5) 0.4241(5) 0.4997(5) 0.143(4) Uani 1 1 d . . .
H14A H 0.0996 0.4279 0.5372 0.172 Uiso 1 1 calc R . .
C14B C 0.4052(4) 0.9026(4) 0.4599(4) 0.101(2) Uani 1 1 d . . .
H14B H 0.3718 0.8920 0.4263 0.121 Uiso 1 1 calc R . .
C15A C 0.2329(4) 0.4602(4) 0.6588(3) 0.0778(18) Uani 1 1 d . . .
C15B C 0.2455(7) 0.9368(5) 0.3246(4) 0.128(3) Uani 1 1 d . . .
C16A C 0.1916(4) 0.4390(4) 0.6964(3) 0.086(2) Uani 1 1 d . . .
C16B C 0.2906(6) 0.9143(6) 0.2857(4) 0.117(3) Uani 1 1 d . . .
C17A C 0.2076(5) 0.3798(5) 0.7203(3) 0.115(3) Uani 1 1 d . . .
H17A H 0.2442 0.3541 0.7131 0.138 Uiso 1 1 calc R . .
C17B C 0.2630(7) 0.8626(7) 0.2556(6) 0.171(5) Uani 1 1 d . . .
H17B H 0.2193 0.8446 0.2592 0.205 Uiso 1 1 calc R . .
C18A C 0.1666(7) 0.3589(6) 0.7565(4) 0.150(4) Uani 1 1 d . . .
H18A H 0.1751 0.3184 0.7723 0.180 Uiso 1 1 calc R . .
C18B C 0.2980(10) 0.8345(8) 0.2182(7) 0.225(9) Uani 1 1 d . . .
H18B H 0.2804 0.7976 0.1982 0.271 Uiso 1 1 calc R . .
C19A C 0.1147(7) 0.3980(8) 0.7680(5) 0.157(6) Uani 1 1 d . . .
H19A H 0.0891 0.3845 0.7925 0.189 Uiso 1 1 calc R . .
C19B C 0.3580(13) 0.8653(9) 0.2144(7) 0.207(10) Uani 1 1 d . . .
H19B H 0.3797 0.8515 0.1876 0.249 Uiso 1 1 calc R . .
C20A C 0.1008(6) 0.4543(7) 0.7447(5) 0.144(4) Uani 1 1 d . . .
H20A H 0.0643 0.4799 0.7521 0.173 Uiso 1 1 calc R . .
C20B C 0.3900(8) 0.9146(10) 0.2458(7) 0.204(8) Uani 1 1 d . . .
H20B H 0.4358 0.9299 0.2442 0.245 Uiso 1 1 calc R . .
C21A C 0.1388(4) 0.4763(5) 0.7097(4) 0.117(3) Uani 1 1 d . . .
H21A H 0.1289 0.5171 0.6946 0.140 Uiso 1 1 calc R . .
C21B C 0.3542(7) 0.9425(7) 0.2804(5) 0.180(6) Uani 1 1 d . . .
H21B H 0.3727 0.9796 0.2999 0.216 Uiso 1 1 calc R . .
C22B C 0.1632(4) 0.7846(5) 0.3989(3) 0.102(3) Uani 1 1 d . . .
C23B C 0.1393(4) 0.7164(4) 0.3901(3) 0.091(2) Uani 1 1 d . . .
C24B C 0.1905(5) 0.6667(5) 0.3955(4) 0.134(3) Uani 1 1 d . . .
H24B H 0.2413 0.6744 0.4052 0.161 Uiso 1 1 calc R . .
C25B C 0.1612(8) 0.6041(5) 0.3856(6) 0.169(5) Uani 1 1 d . . .
H25B H 0.1925 0.5687 0.3909 0.203 Uiso 1 1 calc R . .
C26B C 0.0879(9) 0.5964(6) 0.3683(7) 0.198(6) Uani 1 1 d . . .
H26B H 0.0690 0.5554 0.3593 0.237 Uiso 1 1 calc R . .
C27B C 0.0407(6) 0.6448(6) 0.3635(6) 0.178(5) Uani 1 1 d . . .
H27B H -0.0099 0.6368 0.3520 0.213 Uiso 1 1 calc R . .
C28B C 0.0651(4) 0.7059(5) 0.3751(4) 0.130(3) Uani 1 1 d . . .
B28B H 0.0319 0.7396 0.3728 0.155 Uiso 1 1 calc R . .
C29A C 0.4837(3) 0.4789(3) 0.6606(2) 0.0604(14) Uani 1 1 d . . .
C29B C -0.0091(3) 0.9505(3) 0.3348(2) 0.0648(15) Uani 1 1 d . . .
C30A C 0.5399(3) 0.4700(3) 0.7158(2) 0.0705(16) Uani 1 1 d . . .
C30B C -0.0673(3) 0.9291(4) 0.2852(2) 0.0766(18) Uani 1 1 d . . .
C31A C 0.5260(5) 0.4314(4) 0.7549(3) 0.128(3) Uani 1 1 d . . .
H31A H 0.4805 0.4106 0.7481 0.154 Uiso 1 1 calc R . .
C31B C -0.0606(5) 0.8708(5) 0.2617(3) 0.150(4) Uani 1 1 d . . .
H31B H -0.0175 0.8471 0.2756 0.180 Uiso 1 1 calc R . .
C32A C 0.5787(7) 0.4226(5) 0.8047(4) 0.170(5) Uani 1 1 d . . .
H32A H 0.5675 0.3979 0.8319 0.204 Uiso 1 1 calc R . .
C32B C -0.1147(7) 0.8466(7) 0.2188(5) 0.221(8) Uani 1 1 d . . .
H32B H -0.1096 0.8067 0.2040 0.265 Uiso 1 1 calc R . .
C33A C 0.6461(6) 0.4495(5) 0.8141(4) 0.134(4) Uani 1 1 d . . .
H33A H 0.6830 0.4401 0.8463 0.161 Uiso 1 1 calc R . .
C33B C -0.1769(6) 0.8830(7) 0.1982(4) 0.167(5) Uani 1 1 d . . .
H33B H -0.2144 0.8672 0.1688 0.201 Uiso 1 1 calc R . .
C34A C 0.6601(4) 0.4898(5) 0.7774(4) 0.122(3) Uani 1 1 d . . .
H34A H 0.7055 0.5107 0.7847 0.146 Uiso 1 1 calc R . .
C34B C -0.1853(4) 0.9405(6) 0.2189(4) 0.142(4) Uani 1 1 d . . .
H34B H -0.2268 0.9655 0.2033 0.171 Uiso 1 1 calc R . .
C35A C 0.6056(4) 0.5005(4) 0.7273(3) 0.098(2) Uani 1 1 d . . .
H35A H 0.6151 0.5290 0.7019 0.118 Uiso 1 1 calc R . .
C35B C -0.1304(4) 0.9619(5) 0.2646(3) 0.120(3) Uani 1 1 d . . .
H35B H -0.1376 1.0001 0.2813 0.144 Uiso 1 1 calc R . .
C36A C 0.3986(3) 0.5631(3) 0.4254(2) 0.0618(14) Uani 1 1 d . . .
C36B C -0.1071(3) 0.9251(3) 0.4471(2) 0.0632(15) Uani 1 1 d . . .
C37A C 0.4042(3) 0.6264(3) 0.4014(3) 0.0683(16) Uani 1 1 d . . .
C37B C -0.1075(3) 0.8570(3) 0.4305(3) 0.0756(17) Uani 1 1 d . . .
C38A C 0.4519(4) 0.6715(3) 0.4309(3) 0.088(2) Uani 1 1 d . . .
H38A H 0.4822 0.6613 0.4657 0.106 Uiso 1 1 calc R . .
C38B C -0.0565(4) 0.8152(4) 0.4618(4) 0.107(3) Uani 1 1 d . . .
H38B H -0.0186 0.8298 0.4914 0.128 Uiso 1 1 calc R . .
C39A C 0.4556(5) 0.7313(4) 0.4099(5) 0.124(3) Uani 1 1 d . . .
H39A H 0.4876 0.7615 0.4309 0.148 Uiso 1 1 calc R . .
C39B C -0.0630(6) 0.7509(4) 0.4480(5) 0.162(4) Uani 1 1 d . . .
H39B H -0.0293 0.7214 0.4686 0.194 Uiso 1 1 calc R . .
C40A C 0.4140(6) 0.7468(5) 0.3598(6) 0.141(4) Uani 1 1 d . . .
H40A H 0.4165 0.7880 0.3464 0.169 Uiso 1 1 calc R . .
C40B C -0.1196(7) 0.7306(5) 0.4036(6) 0.176(5) Uani 1 1 d . . .
H40B H -0.1251 0.6870 0.3960 0.211 Uiso 1 1 calc R . .
C41A C 0.3676(5) 0.7025(5) 0.3278(4) 0.128(3) Uani 1 1 d . . .
H41A H 0.3409 0.7128 0.2920 0.154 Uiso 1 1 calc R . .
C41B C -0.1668(6) 0.7717(6) 0.3711(5) 0.160(5) Uani 1 1 d . . .
H41B H -0.2013 0.7574 0.3393 0.192 Uiso 1 1 calc R . .
C42A C 0.3604(4) 0.6418(4) 0.3492(3) 0.095(2) Uani 1 1 d . . .
H42A H 0.3269 0.6122 0.3287 0.115 Uiso 1 1 calc R . .
C42B C -0.1634(4) 0.8350(4) 0.3854(4) 0.114(3) Uani 1 1 d . . .
H42B H -0.1985 0.8636 0.3650 0.137 Uiso 1 1 calc R . .
C43A C 0.5864(4) 0.6271(3) 0.5956(2) 0.0719(17) Uani 1 1 d . . .
C43B C -0.1162(3) 1.1070(3) 0.3945(3) 0.0704(16) Uani 1 1 d . . .
C44A C 0.5671(5) 0.6754(3) 0.6319(3) 0.087(2) Uani 1 1 d . . .
C44B C -0.1064(3) 1.1473(3) 0.3490(3) 0.0751(17) Uani 1 1 d . . .
C45A C 0.5002(6) 0.7018(5) 0.6183(4) 0.135(3) Uani 1 1 d . . .
H45A H 0.4652 0.6889 0.5863 0.162 Uiso 1 1 calc R . .
C45B C -0.0393(4) 1.1726(4) 0.3525(3) 0.111(3) Uani 1 1 d . . .
H45B H 0.0007 1.1629 0.3825 0.133 Uiso 1 1 calc R . .
C46A C 0.4821(8) 0.7480(6) 0.6512(6) 0.205(6) Uani 1 1 d . . .
H46A H 0.4350 0.7662 0.6419 0.246 Uiso 1 1 calc R . .
C46B C -0.0295(5) 1.2132(6) 0.3114(5) 0.152(4) Uani 1 1 d . . .
H46B H 0.0162 1.2322 0.3142 0.183 Uiso 1 1 calc R . .
C47A C 0.5351(10) 0.7666(7) 0.6982(5) 0.186(6) Uani 1 1 d . . .
H47A H 0.5233 0.7974 0.7209 0.223 Uiso 1 1 calc R . .
C47C C -0.0895(7) 1.2245(7) 0.2666(5) 0.177(5) Uani 1 1 d . . .
H47B H -0.0842 1.2513 0.2386 0.212 Uiso 1 1 calc R . .
C48A C 0.6037(8) 0.7412(6) 0.7121(5) 0.157(4) Uani 1 1 d . . .
H48A H 0.6396 0.7555 0.7431 0.188 Uiso 1 1 calc R . .
C48B C -0.1546(7) 1.1977(6) 0.2627(4) 0.163(5) Uani 1 1 d . . .
H48B H -0.1941 1.2049 0.2317 0.196 Uiso 1 1 calc R . .
C49A C 0.6195(5) 0.6942(4) 0.6797(3) 0.121(3) Uani 1 1 d . . .
H49A H 0.6658 0.6746 0.6897 0.145 Uiso 1 1 calc R . .
C49B C -0.1640(4) 1.1599(4) 0.3037(3) 0.118(3) Uani 1 1 d . . .
H49B H -0.2103 1.1422 0.3010 0.142 Uiso 1 1 calc R . .
O1A O 0.39088(17) 0.45063(17) 0.52761(14) 0.0550(9) Uani 1 1 d . . .
H1A H 0.4223 0.4124 0.5318 0.066 Uiso 1 1 calc R . .
O1B O 0.10194(16) 0.94251(17) 0.46436(14) 0.0570(9) Uani 1 1 d . . .
H2 H 0.0753 0.9030 0.4676 0.068 Uiso 1 1 calc R . .
O2A O 0.3772(2) 0.58880(19) 0.53739(17) 0.0749(11) Uani 1 1 d . . .
O2B O 0.0968(2) 1.07776(19) 0.43027(17) 0.0738(11) Uani 1 1 d . . .
O3A O 0.3064(2) 0.5395(2) 0.58169(19) 0.0794(12) Uani 1 1 d . . .
O3B O 0.1814(2) 1.0231(2) 0.40291(19) 0.0831(12) Uani 1 1 d . . .
O4A O 0.2302(2) 0.4294(2) 0.5318(2) 0.0880(14) Uani 1 1 d . . .
O4B O 0.2544(2) 0.9075(2) 0.45046(19) 0.0818(12) Uani 1 1 d . . .
O5A O 0.2299(2) 0.4428(3) 0.4454(2) 0.117(2) Uani 1 1 d . . .
O5B O 0.2756(2) 0.9565(2) 0.53133(19) 0.0792(12) Uani 1 1 d . . .
O6A O 0.2791(2) 0.4276(2) 0.64607(18) 0.0815(12) Uani 1 1 d . . .
O6B O 0.2002(3) 0.9102(3) 0.3372(2) 0.1012(17) Uani 1 1 d . . .
O7A O 0.2156(3) 0.5184(3) 0.6395(2) 0.1143(18) Uani 1 1 d . . .
H7'A H 0.2411 0.5281 0.6192 0.171 Uiso 1 1 calc R . .
O7B O 0.2728(4) 0.9963(4) 0.3453(3) 0.162(3) Uani 1 1 d . . .
H7'B H 0.2491 1.0097 0.3657 0.243 Uiso 1 1 calc R . .
O8B O 0.2404(8) 0.7880(6) 0.4102(6) 0.317(6) Uani 1 1 d . . .
H8'B H 0.2537 0.8255 0.4154 0.476 Uiso 1 1 calc R . .
O9B O 0.1270(2) 0.8289(2) 0.40124(19) 0.0831(13) Uani 1 1 d . . .
O10A O 0.4262(2) 0.44422(19) 0.65039(15) 0.0683(10) Uani 1 1 d . . .
O10B O 0.0556(2) 0.9306(2) 0.34039(17) 0.0839(13) Uani 1 1 d . . .
O11A O 0.4979(2) 0.5187(2) 0.62837(15) 0.0736(11) Uani 1 1 d . . .
O11B O -0.0289(2) 0.9864(2) 0.36733(16) 0.0775(12) Uani 1 1 d . . .
O12A O 0.3379(2) 0.5333(2) 0.41065(17) 0.0844(13) Uani 1 1 d . . .
O12B O 0.1675(2) 1.0452(2) 0.56479(18) 0.0780(12) Uani 1 1 d . . .
O13A O 0.45483(18) 0.54080(17) 0.46176(14) 0.0575(9) Uani 1 1 d . . .
O13B O -0.04594(17) 0.95098(17) 0.47468(15) 0.0601(9) Uani 1 1 d . . .
O14A O 0.5374(2) 0.60305(19) 0.55667(16) 0.0716(11) Uani 1 1 d . . .
O14B O -0.0623(2) 1.0854(2) 0.43125(16) 0.0749(11) Uani 1 1 d . . .
O15A O 0.3464(3) 0.3887(2) 0.39599(18) 0.0913(14) Uani 1 1 d . . .
O15B O 0.1823(2) 0.9018(2) 0.60214(17) 0.0812(12) Uani 1 1 d . . .
C22A C 0.3740(3) 0.3048(3) 0.6184(3) 0.0736(17) Uani 1 1 d . . .
C23A C 0.3676(3) 0.2334(3) 0.6134(3) 0.0725(16) Uani 1 1 d . . .
C24A C 0.3225(4) 0.2082(4) 0.5663(3) 0.092(2) Uani 1 1 d . . .
H24A H 0.2969 0.2348 0.5378 0.111 Uiso 1 1 calc R . .
C25A C 0.3154(5) 0.1416(4) 0.5615(4) 0.108(3) Uani 1 1 d . . .
H25A H 0.2841 0.1242 0.5296 0.129 Uiso 1 1 calc R . .
C26A C 0.3521(5) 0.1025(4) 0.6010(4) 0.105(2) Uani 1 1 d . . .
H26A H 0.3460 0.0584 0.5967 0.126 Uiso 1 1 calc R . .
C27A C 0.3981(5) 0.1265(4) 0.6473(4) 0.111(3) Uani 1 1 d . . .
H27A H 0.4234 0.0990 0.6751 0.133 Uiso 1 1 calc R . .
C28A C 0.4079(4) 0.1928(4) 0.6538(3) 0.102(2) Uani 1 1 d . . .
H28A H 0.4414 0.2094 0.6851 0.123 Uiso 1 1 calc R . .
Co2A Co 0.33202(4) 0.45266(5) 0.44941(3) 0.0766(3) Uani 1 1 d . . .
Co2B Co 0.17359(4) 0.95797(4) 0.53727(3) 0.0657(2) Uani 1 1 d . . .
Ni1A Ni 0.46250(4) 0.52829(4) 0.54613(3) 0.0583(2) Uani 1 1 d . . .
Ni1B Ni 0.02201(3) 1.01610(4) 0.44330(3) 0.0601(2) Uani 1 1 d . . .
Ni3A Ni 0.33269(4) 0.44198(4) 0.58401(3) 0.0632(2) Uani 1 1 d . . .
Ni3B Ni 0.14987(4) 0.92854(4) 0.40182(3) 0.0665(2) Uani 1 1 d . . .
O8A O 0.4145(3) 0.3234(2) 0.6683(2) 0.1162(18) Uani 1 1 d . . .
H8'A H 0.4168 0.3626 0.6695 0.174 Uiso 1 1 calc R . .
O9A O 0.3468(2) 0.3414(2) 0.58274(17) 0.0732(11) Uani 1 1 d . . .

loop_
_atom_site_aniso_label
_atom_site_aniso_U_11
_atom_site_aniso_U_22
_atom_site_aniso_U_33
_atom_site_aniso_U_23
_atom_site_aniso_U_13
_atom_site_aniso_U_12
C1A 0.071(4) 0.051(4) 0.088(4) 0.005(3) 0.014(3) 0.009(3)
C1B 0.062(4) 0.064(4) 0.081(4) 0.004(3) 0.016(3) -0.007(3)
C2A 0.102(5) 0.058(4) 0.105(5) -0.001(4) 0.040(4) 0.012(4)
C2B 0.063(4) 0.075(5) 0.089(5) 0.028(4) 0.012(3) -0.017(3)
C3A 0.141(7) 0.074(6) 0.156(8) 0.026(6) 0.032(6) 0.015(5)
C3B 0.084(4) 0.070(5) 0.129(6) 0.027(5) 0.007(4) -0.011(4)
C4A 0.217(13) 0.065(7) 0.218(14) 0.018(7) -0.003(12) 0.032(8)
C4B 0.133(7) 0.075(6) 0.175(9) 0.042(6) 0.014(7) -0.032(5)
C5A 0.31(2) 0.147(13) 0.176(12) 0.039(10) 0.086(14) 0.145(16)
C5B 0.146(10) 0.106(9) 0.197(12) 0.051(9) 0.018(8) -0.046(8)
C6A 0.305(18) 0.153(12) 0.48(3) 0.140(16) 0.30(2) 0.146(13)
C6B 0.129(8) 0.172(12) 0.200(12) 0.040(11) 0.050(8) -0.074(9)
C7A 0.222(12) 0.109(8) 0.44(2) 0.111(11) 0.236(14) 0.100(8)
C7B 0.090(5) 0.121(7) 0.157(8) 0.028(6) 0.050(5) -0.022(5)
C8A 0.056(4) 0.060(4) 0.126(7) 0.011(4) 0.018(4) -0.003(3)
C8B 0.052(3) 0.057(4) 0.091(5) 0.007(4) 0.014(3) -0.003(3)
C9A 0.058(4) 0.088(6) 0.160(8) 0.027(5) 0.007(5) -0.006(4)
C9B 0.049(3) 0.078(5) 0.098(5) 0.001(4) 0.016(3) -0.005(3)
C10A 0.076(6) 0.181(11) 0.182(10) 0.025(8) -0.009(6) -0.026(6)
C10B 0.070(5) 0.138(8) 0.109(6) 0.005(5) 0.012(4) 0.011(4)
C11A 0.076(7) 0.278(18) 0.224(15) 0.022(12) -0.027(8) -0.024(8)
C11B 0.069(5) 0.190(11) 0.138(8) -0.006(7) -0.004(5) 0.017(6)
C12A 0.064(7) 0.256(17) 0.29(2) 0.028(16) 0.027(9) 0.003(8)
C12B 0.069(5) 0.155(10) 0.205(12) -0.018(9) 0.049(7) 0.010(5)
C13A 0.086(8) 0.187(13) 0.33(2) 0.024(15) 0.053(10) 0.009(8)
C13B 0.078(5) 0.138(8) 0.170(9) -0.032(7) 0.045(6) -0.010(5)
C14A 0.073(6) 0.134(8) 0.220(12) 0.001(8) 0.039(6) 0.008(5)
C14B 0.065(4) 0.100(6) 0.143(7) -0.021(5) 0.037(4) 0.003(4)
C15A 0.073(4) 0.080(5) 0.087(5) -0.008(4) 0.035(3) -0.010(4)
C15B 0.159(10) 0.099(8) 0.118(8) 0.013(6) 0.026(7) 0.029(7)
C16A 0.092(5) 0.095(6) 0.080(5) -0.022(4) 0.041(4) -0.027(4)
C16B 0.139(8) 0.130(8) 0.108(7) 0.050(6) 0.074(6) 0.056(7)
C17A 0.135(7) 0.128(8) 0.097(6) -0.015(6) 0.057(5) -0.038(6)
C17B 0.215(13) 0.136(11) 0.207(14) 0.053(10) 0.134(12) 0.060(10)
C18A 0.195(11) 0.160(11) 0.117(8) -0.001(7) 0.077(8) -0.060(9)
C18B 0.33(2) 0.144(13) 0.280(19) 0.065(12) 0.222(18) 0.082(14)
C19A 0.169(11) 0.227(17) 0.100(8) -0.042(9) 0.076(8) -0.088(12)
C19B 0.31(3) 0.19(2) 0.164(15) 0.051(12) 0.139(17) 0.100(18)
C20A 0.135(8) 0.191(13) 0.136(10) -0.042(9) 0.086(8) -0.031(9)
C20B 0.147(11) 0.31(3) 0.200(17) 0.104(15) 0.124(12) 0.071(13)
C21A 0.106(6) 0.140(8) 0.125(7) -0.012(6) 0.067(5) -0.011(5)
C21B 0.146(9) 0.263(17) 0.149(10) 0.059(10) 0.068(8) -0.002(10)
C22B 0.063(4) 0.137(9) 0.107(6) -0.003(6) 0.025(4) -0.014(5)
C23B 0.092(5) 0.068(5) 0.117(6) -0.025(4) 0.035(4) -0.009(4)
C24B 0.103(6) 0.127(9) 0.171(9) -0.017(7) 0.036(6) 0.022(6)
C25B 0.176(11) 0.082(8) 0.244(14) -0.020(8) 0.050(10) 0.037(8)
C26B 0.187(12) 0.084(8) 0.306(18) -0.063(10) 0.041(13) -0.022(9)
C27B 0.131(8) 0.101(9) 0.281(16) -0.056(10) 0.026(9) -0.005(7)
C28B 0.092(6) 0.101(7) 0.192(10) -0.031(7) 0.035(6) 0.003(5)
C29A 0.071(4) 0.059(4) 0.051(3) -0.009(3) 0.017(3) 0.001(3)
C29B 0.057(3) 0.073(4) 0.061(4) 0.004(3) 0.012(3) 0.001(3)
C30A 0.084(4) 0.073(4) 0.051(3) -0.010(3) 0.012(3) -0.002(3)
C30B 0.070(4) 0.098(5) 0.059(4) -0.012(4) 0.013(3) 0.004(3)
C31A 0.182(8) 0.114(7) 0.068(5) 0.017(5) 0.001(5) -0.057(6)
C31B 0.130(7) 0.184(11) 0.099(6) -0.057(7) -0.029(5) 0.045(7)
C32A 0.224(12) 0.155(10) 0.077(6) 0.041(6) -0.049(7) -0.064(9)
C32B 0.177(10) 0.252(16) 0.169(11) -0.125(11) -0.060(9) 0.079(11)
C33A 0.143(8) 0.146(9) 0.079(6) 0.007(6) -0.026(6) 0.018(7)
C33B 0.122(8) 0.230(14) 0.121(8) -0.078(9) -0.012(6) 0.018(8)
C34A 0.092(5) 0.181(10) 0.078(5) -0.021(6) 0.001(4) -0.006(6)
C34B 0.087(6) 0.223(13) 0.096(6) -0.044(7) -0.007(5) 0.041(6)
C35A 0.079(4) 0.140(7) 0.070(4) -0.010(4) 0.013(4) -0.009(4)
C35B 0.085(5) 0.174(9) 0.089(5) -0.028(6) 0.004(4) 0.044(5)
C36A 0.069(4) 0.056(4) 0.061(4) 0.001(3) 0.020(3) 0.002(3)
C36B 0.056(3) 0.068(4) 0.066(4) -0.008(3) 0.018(3) -0.008(3)
C37A 0.063(3) 0.064(4) 0.078(4) 0.013(3) 0.020(3) 0.013(3)
C37B 0.069(4) 0.067(4) 0.093(5) -0.017(4) 0.026(3) -0.013(3)
C38A 0.088(4) 0.057(4) 0.120(6) 0.016(4) 0.029(4) 0.006(3)
C38B 0.104(5) 0.071(5) 0.140(7) -0.012(5) 0.025(5) 0.003(4)
C39A 0.117(6) 0.079(6) 0.170(9) 0.035(6) 0.031(6) -0.003(5)
C39B 0.161(9) 0.065(6) 0.245(14) -0.016(7) 0.036(9) 0.026(6)
C40A 0.127(8) 0.088(7) 0.213(13) 0.053(8) 0.058(8) 0.004(6)
C40B 0.164(10) 0.086(8) 0.255(15) -0.082(9) 0.021(10) -0.032(7)
C41A 0.114(7) 0.136(9) 0.128(7) 0.078(7) 0.023(5) 0.037(6)
C41B 0.123(8) 0.130(10) 0.206(12) -0.092(9) 0.011(7) -0.004(7)
C42A 0.093(5) 0.095(6) 0.091(5) 0.038(4) 0.015(4) 0.015(4)
C42B 0.083(5) 0.104(7) 0.146(7) -0.051(6) 0.017(5) -0.012(4)
C43A 0.092(5) 0.064(4) 0.060(4) 0.003(3) 0.021(3) -0.026(4)
C43B 0.074(4) 0.062(4) 0.073(4) 0.001(3) 0.019(3) 0.005(3)
C44A 0.131(6) 0.063(5) 0.065(4) -0.012(4) 0.024(4) -0.024(4)
C44B 0.075(4) 0.074(5) 0.073(4) 0.014(3) 0.016(3) 0.012(3)
C45A 0.168(9) 0.107(8) 0.120(7) -0.044(6) 0.024(7) 0.019(7)
C45B 0.092(5) 0.134(8) 0.107(6) 0.041(5) 0.029(4) 0.005(5)
C46A 0.244(14) 0.186(13) 0.168(11) -0.083(10) 0.031(10) 0.070(11)
C46B 0.109(7) 0.192(11) 0.168(9) 0.077(9) 0.057(7) -0.001(7)
C47A 0.285(18) 0.147(12) 0.125(10) -0.061(8) 0.055(12) 0.024(12)
C47C 0.166(11) 0.218(14) 0.146(10) 0.112(10) 0.044(8) 0.029(10)
C48A 0.228(13) 0.144(11) 0.100(8) -0.053(8) 0.047(9) -0.044(10)
C48B 0.143(9) 0.197(13) 0.122(8) 0.060(8) -0.008(7) -0.016(8)
C49A 0.168(8) 0.111(7) 0.083(5) -0.033(5) 0.035(5) -0.039(6)
C49B 0.110(6) 0.128(8) 0.100(6) 0.054(6) 0.001(5) -0.003(5)
O1A 0.0500(18) 0.054(2) 0.059(2) 0.0014(18) 0.0120(15) -0.0010(15)
O1B 0.0478(18) 0.057(2) 0.067(2) -0.0008(18) 0.0163(16) -0.0057(16)
O2A 0.078(3) 0.063(3) 0.092(3) 0.012(2) 0.037(2) 0.006(2)
O2B 0.063(2) 0.067(3) 0.098(3) 0.001(2) 0.032(2) -0.0072(19)
O3A 0.082(3) 0.059(3) 0.112(3) 0.010(2) 0.052(2) 0.012(2)
O3B 0.072(3) 0.074(3) 0.113(4) 0.004(3) 0.043(2) -0.007(2)
O4A 0.057(2) 0.106(4) 0.100(4) 0.019(3) 0.021(2) -0.004(2)
O4B 0.057(2) 0.083(3) 0.103(3) -0.014(3) 0.018(2) -0.001(2)
O5A 0.065(3) 0.183(6) 0.093(4) 0.020(4) 0.004(3) -0.027(3)
O5B 0.057(2) 0.089(3) 0.092(3) -0.010(3) 0.021(2) 0.000(2)
O6A 0.086(3) 0.076(3) 0.095(3) 0.009(2) 0.046(2) 0.002(2)
O6B 0.083(3) 0.103(4) 0.135(5) 0.023(3) 0.059(3) 0.003(3)
O7A 0.119(4) 0.095(4) 0.158(5) 0.014(4) 0.086(4) 0.016(3)
O7B 0.142(5) 0.170(7) 0.211(8) 0.023(6) 0.108(5) 0.005(5)
O8B 0.339(15) 0.271(15) 0.368(18) -0.032(12) 0.141(14) -0.008(12)
O9B 0.073(3) 0.072(3) 0.109(4) -0.005(3) 0.033(2) 0.007(2)
O10A 0.071(2) 0.068(3) 0.063(2) 0.006(2) 0.0139(18) -0.009(2)
O10B 0.063(2) 0.110(4) 0.075(3) -0.006(3) 0.014(2) 0.011(2)
O11A 0.085(3) 0.079(3) 0.054(2) 0.002(2) 0.016(2) -0.018(2)
O11B 0.066(2) 0.099(3) 0.062(2) -0.017(2) 0.0085(19) 0.005(2)
O12A 0.062(2) 0.088(3) 0.088(3) 0.021(2) -0.004(2) -0.019(2)
O12B 0.049(2) 0.074(3) 0.103(3) -0.017(2) 0.009(2) -0.0054(19)
O13A 0.062(2) 0.055(2) 0.053(2) 0.0050(18) 0.0114(17) -0.0003(17)
O13B 0.0478(19) 0.057(2) 0.074(2) -0.0063(19) 0.0155(17) -0.0098(16)
O14A 0.088(3) 0.066(3) 0.061(2) -0.009(2) 0.021(2) -0.026(2)
O14B 0.077(3) 0.076(3) 0.069(3) 0.007(2) 0.016(2) 0.015(2)
O15A 0.092(3) 0.090(4) 0.084(3) -0.013(3) 0.012(2) -0.021(3)
O15B 0.064(2) 0.088(3) 0.089(3) 0.011(2) 0.017(2) -0.001(2)
C22A 0.078(4) 0.074(5) 0.070(4) -0.009(4) 0.024(3) -0.014(3)
C23A 0.081(4) 0.063(4) 0.075(4) 0.001(3) 0.025(3) -0.009(3)
C24A 0.101(5) 0.081(5) 0.088(5) 0.005(4) 0.015(4) -0.008(4)
C25A 0.121(6) 0.083(6) 0.115(7) -0.015(5) 0.024(5) -0.027(5)
C26A 0.118(6) 0.066(5) 0.131(7) -0.001(5) 0.033(5) -0.015(5)
C27A 0.127(6) 0.071(6) 0.129(7) 0.031(5) 0.026(6) 0.007(5)
C28A 0.115(6) 0.088(6) 0.094(5) 0.013(5) 0.012(4) -0.014(5)
Co2A 0.0688(5) 0.0867(7) 0.0671(5) 0.0025(5) 0.0071(4) -0.0246(4)
Co2B 0.0525(4) 0.0707(6) 0.0712(5) -0.0029(4) 0.0128(3) 0.0019(4)
Ni1A 0.0602(4) 0.0577(5) 0.0564(4) -0.0005(3) 0.0156(3) -0.0073(3)
Ni1B 0.0519(4) 0.0614(5) 0.0674(5) -0.0005(4) 0.0174(3) -0.0031(3)
Ni3A 0.0591(4) 0.0601(5) 0.0737(5) 0.0072(4) 0.0240(3) -0.0005(3)
Ni3B 0.0535(4) 0.0709(5) 0.0774(5) -0.0006(4) 0.0219(3) 0.0001(3)
O8A 0.162(5) 0.080(4) 0.087(4) 0.011(3) 0.004(3) -0.014(3)
O9A 0.078(3) 0.065(3) 0.075(3) 0.013(2) 0.019(2) 0.002(2)

loop_
_geom_bond_atom_site_label_1
_geom_bond_atom_site_label_2
_geom_bond_distance
_geom_bond_site_symmetry_2
_geom_bond_publ_flag
C1A O2A 1.242(7) . ?
C1A O3A 1.263(7) . ?
C1A C2A 1.499(8) . ?
C1B O2B 1.246(7) . ?
C1B O3B 1.254(7) . ?
C1B C2B 1.506(8) . ?
C2A C7A 1.301(11) . ?
C2A C3A 1.356(10) . ?
C2B C3B 1.355(10) . ?
C2B C7B 1.366(9) . ?
C3A C4A 1.380(13) . ?
C3B C4B 1.376(10) . ?
C4A C5A 1.322(19) . ?
C4B C5B 1.321(14) . ?
C5A C6A 1.271(19) . ?
C5B C6B 1.349(15) . ?
C6A C7A 1.398(14) . ?
C6B C7B 1.402(12) . ?
C8A O4A 1.236(8) . ?
C8A O5A 1.237(8) . ?
C8A C9A 1.489(9) . ?
C8B O5B 1.241(7) . ?
C8B O4B 1.265(7) . ?
C8B C9B 1.497(8) . ?
C9A C14A 1.342(12) . ?
C9A C10A 1.431(13) . ?
C9B C10B 1.349(9) . ?
C9B C14B 1.374(9) . ?
C10A C11A 1.385(12) . ?
C10B C11B 1.428(10) . ?
C11A C12A 1.383(19) . ?
C11B C12B 1.364(13) . ?
C12A C13A 1.38(2) . ?
C12B C13B 1.330(12) . ?
C13A C14A 1.452(13) . ?
C13B C14B 1.370(9) . ?
C15A O6A 1.215(7) . ?
C15A O7A 1.316(8) . ?
C15A C16A 1.453(9) . ?
C15B O6B 1.134(12) . ?
C15B O7B 1.390(12) . ?
C15B C16B 1.540(13) . ?
C16A C17A 1.372(11) . ?
C16A C21A 1.375(10) . ?
C16B C17B 1.338(15) . ?
C16B C21B 1.372(14) . ?
C17A C18A 1.419(12) . ?
C17B C18B 1.422(17) . ?
C18A C19A 1.363(16) . ?
C18B C19B 1.32(2) . ?
C19A C20A 1.308(16) . ?
C19B C20B 1.34(2) . ?
C20A C21A 1.363(12) . ?
C20B C21B 1.375(18) . ?
C22B O9B 1.158(10) . ?
C22B O8B 1.400(13) . ?
C22B C23B 1.491(11) . ?
C23B C28B 1.358(9) . ?
C23B C24B 1.394(11) . ?
C24B C25B 1.414(14) . ?
C25B C26B 1.333(14) . ?
C26B C27B 1.326(14) . ?
C27B C28B 1.358(12) . ?
C29A O11A 1.245(7) . ?
C29A O10A 1.266(6) . ?
C29A C30A 1.508(8) . ?
C29B O11B 1.245(7) . ?
C29B O10B 1.255(6) . ?
C29B C30B 1.484(8) . ?
C30A C35A 1.348(9) . ?
C30A C31A 1.357(9) . ?
C30B C35B 1.342(9) . ?
C30B C31B 1.375(11) . ?
C31A C32A 1.380(11) . ?
C31B C32B 1.360(12) . ?
C32A C33A 1.346(13) . ?
C32B C33B 1.369(13) . ?
C33A C34A 1.333(12) . ?
C33B C34B 1.337(13) . ?
C34A C35A 1.406(10) . ?
C34B C35B 1.390(10) . ?
C36A O12A 1.260(6) . ?
C36A O13A 1.279(6) . ?
C36A C37A 1.470(8) . ?
C36B O12B 1.254(6) 3_576 ?
C36B O13B 1.285(6) . ?
C36B C37B 1.482(8) . ?
C37A C38A 1.368(9) . ?
C37A C42A 1.384(8) . ?
C37B C38B 1.371(9) . ?
C37B C42B 1.394(9) . ?
C38A C39A 1.366(10) . ?
C38B C39B 1.384(11) . ?
C39A C40A 1.330(12) . ?
C39B C40B 1.382(13) . ?
C40A C41A 1.370(13) . ?
C40B C41B 1.337(14) . ?
C41A C42A 1.400(11) . ?
C41B C42B 1.367(12) . ?
C43A O14A 1.250(7) . ?
C43A O15A 1.265(7) 3_666 ?
C43A C44A 1.475(9) . ?
C43B O14B 1.253(7) . ?
C43B O15B 1.282(7) 3_576 ?
C43B C44B 1.479(8) . ?
C44A C45A 1.327(11) . ?
C44A C49A 1.384(10) . ?
C44B C45B 1.347(9) . ?
C44B C49B 1.363(9) . ?
C45A C46A 1.377(13) . ?
C45B C46B 1.392(11) . ?
C46A C47A 1.377(15) . ?
C46B C47C 1.378(13) . ?
C47A C48A 1.346(15) . ?
C47C C48B 1.323(13) . ?
C48A C49A 1.364(13) . ?
C48B C49B 1.354(12) . ?
O1A Co2A 1.980(3) . ?
O1A Ni3A 2.034(3) . ?
O1A Ni1A 2.075(3) . ?
O1B Co2B 1.983(3) . ?
O1B Ni3B 2.049(3) . ?
O1B Ni1B 2.110(3) . ?
O2A Ni1A 2.003(4) . ?
O2B Ni1B 1.999(4) . ?
O3A Ni3A 2.091(4) . ?
O3B Ni3B 2.059(5) . ?
O4A Ni3A 2.025(4) . ?
O4B Ni3B 2.054(4) . ?
O5A Co2A 1.904(5) . ?
O5B Co2B 1.964(4) . ?
O6A Ni3A 2.112(4) . ?
O6B Ni3B 2.141(5) . ?
O9B Ni3B 2.123(5) . ?
O10A Ni3A 2.065(4) . ?
O10B Ni3B 2.004(4) . ?
O11A Ni1A 2.010(4) . ?
O11B Ni1B 1.992(4) . ?
O12A Co2A 1.967(4) . ?
O12B C36B 1.254(6) 3_576 ?
O12B Co2B 1.964(4) . ?
O13A Ni1A 2.116(3) . ?
O13A Ni1A 2.169(4) 3_666 ?
O13B Ni1B 2.112(4) 3_576 ?
O13B Ni1B 2.162(3) . ?
O14A Ni1A 2.068(4) . ?
O14B Ni1B 2.103(4) . ?
O15A C43A 1.265(7) 3_666 ?
O15A Co2A 1.972(5) . ?
O15B C43B 1.282(7) 3_576 ?
O15B Co2B 1.986(4) . ?
C22A O9A 1.183(7) . ?
C22A O8A 1.338(7) . ?
C22A C23A 1.497(9) . ?
C23A C24A 1.360(9) . ?
C23A C28A 1.381(9) . ?
C24A C25A 1.399(10) . ?
C25A C26A 1.325(11) . ?
C26A C27A 1.343(11) . ?
C27A C28A 1.400(10) . ?
Ni1A O13A 2.169(4) 3_666 ?
Ni1B O13B 2.112(4) 3_576 ?
Ni3A O9A 2.116(4) . ?
